data_7022458
loop_
_publ_author_name
'Kundu, Suman'
'Maity, Suvendu'
'Maity, Amarendra Nath'
'Ke, Shyue-Chu'
'Ghosh, Prasanta'

_publ_section_title
;
 Stabilization of oxidovanadium(IV) by organic radicals.
;
_journal_issue 13
_journal_name_full 'Dalton transactions (Cambridge, England : 2003)'
_journal_page_first 4586
_journal_page_last 4601
_journal_paper_doi 10.1039/c2dt32693k
_journal_volume 42
_journal_year 2013
_chemical_formula_sum 'C22 H23 N4 O3 V'
_chemical_formula_weight 442.38
_chemical_name_systematic
;
?
;
_space_group_IT_number 2
_symmetry_cell_setting triclinic
_symmetry_space_group_name_Hall '-P 1'
_symmetry_space_group_name_H-M 'P -1'
_atom_sites_solution_hydrogens geom
_atom_sites_solution_primary direct
_atom_sites_solution_secondary difmap
_audit_creation_method SHELXL-97
_cell_angle_alpha 68.803(4)
_cell_angle_beta 87.769(4)
_cell_angle_gamma 75.321(3)
_cell_formula_units_Z 2
_cell_length_a 7.7096(6)
_cell_length_b 10.4577(7)
_cell_length_c 14.4475(10)
_cell_measurement_reflns_used 3048
_cell_measurement_temperature 296(2)
_cell_measurement_theta_max 25.18
_cell_measurement_theta_min 2.74
_cell_volume 1048.77(13)
_computing_cell_refinement 'Bruker SAINT'
_computing_data_collection 'Bruker APEX2'
_computing_data_reduction 'Bruker SAINT'
_computing_structure_refinement 'SHELXL-97 (Sheldrick, 1997)'
_computing_structure_solution 'SHELXS-97 (Sheldrick, 1990)'
_diffrn_ambient_temperature 296(2)
_diffrn_measured_fraction_theta_full 0.992
_diffrn_measured_fraction_theta_max 0.992
_diffrn_measurement_device_type 'Bruker APEX-II CCD'
_diffrn_measurement_method '\f and \w scans'
_diffrn_radiation_monochromator graphite
_diffrn_radiation_source 'fine-focus sealed tube'
_diffrn_radiation_type MoK\a
_diffrn_radiation_wavelength 0.71073
_diffrn_reflns_av_R_equivalents 0.0341
_diffrn_reflns_av_sigmaI/netI 0.0378
_diffrn_reflns_limit_h_max 9
_diffrn_reflns_limit_h_min -9
_diffrn_reflns_limit_k_max 12
_diffrn_reflns_limit_k_min -12
_diffrn_reflns_limit_l_max 17
_diffrn_reflns_limit_l_min -17
_diffrn_reflns_number 10079
_diffrn_reflns_theta_full 25.00
_diffrn_reflns_theta_max 25.00
_diffrn_reflns_theta_min 1.51
_exptl_absorpt_coefficient_mu 0.504
_exptl_absorpt_correction_T_max 0.940
_exptl_absorpt_correction_T_min 0.871
_exptl_absorpt_correction_type gaussian
_exptl_absorpt_process_details 'SADABS (Bruker AXS, 2008)'
_exptl_crystal_colour Black
_exptl_crystal_density_diffrn 1.401
_exptl_crystal_density_method 'not measured'
_exptl_crystal_description Parallelopiped
_exptl_crystal_F_000 460
_exptl_crystal_size_max 0.41
_exptl_crystal_size_mid 0.22
_exptl_crystal_size_min 0.13
_refine_diff_density_max 0.303
_refine_diff_density_min -0.229
_refine_diff_density_rms 0.055
_refine_ls_extinction_method none
_refine_ls_goodness_of_fit_ref 1.025
_refine_ls_hydrogen_treatment riding
_refine_ls_matrix_type full
_refine_ls_number_parameters 271
_refine_ls_number_reflns 3666
_refine_ls_number_restraints 0
_refine_ls_restrained_S_all 1.025
_refine_ls_R_factor_all 0.0522
_refine_ls_R_factor_gt 0.0390
_refine_ls_shift/su_max 0.000
_refine_ls_shift/su_mean 0.000
_refine_ls_structure_factor_coef Fsqd
_refine_ls_weighting_details 'calc w=1/[\s^2^(Fo^2^)+(0.0551P)^2^+0.3668P] where P=(Fo^2^+2Fc^2^)/3'
_refine_ls_weighting_scheme calc
_refine_ls_wR_factor_gt 0.0980
_refine_ls_wR_factor_ref 0.1074
_reflns_number_gt 2974
_reflns_number_total 3666
_reflns_threshold_expression >2sigma(I)
_cod_data_source_file c2dt32693k.txt
_cod_data_source_block 2
_cod_depositor_comments
;
The following automatic conversions were performed:

'_symmetry_cell_setting' value 'Triclinic' changed to 'triclinic'
according to /home/saulius/struct/CIF-dictionaries/cif_core.dic
dictionary named 'cif_core.dic' version 2.4.2 from
2011-04-26.

'_exptl_absorpt_correction_type' value 'Gaussian'
changed to 'gaussian' according to
/home/saulius/struct/CIF-dictionaries/cif_core.dic dictionary named
'cif_core.dic' version 2.4.2 from 2011-04-26.

Automatic conversion script
Id: cif_fix_values 1891 2012-01-12 08:04:46Z andrius 
;
_cod_original_sg_symbol_H-M P-1
_cod_original_formula_sum 'C11 H11.50 N2 O1.50 V0.50'
_cod_database_code 7022458

loop_
_symmetry_equiv_pos_as_xyz
'x, y, z'
'-x, -y, -z'

loop_
_atom_site_label
_atom_site_type_symbol
_atom_site_fract_x
_atom_site_fract_y
_atom_site_fract_z
_atom_site_U_iso_or_equiv
_atom_site_adp_type
_atom_site_occupancy
_atom_site_symmetry_multiplicity
_atom_site_calc_flag
_atom_site_refinement_flags
V1 V 0.17240(5) 0.26780(4) 0.37158(3) 0.03856(15) Uani 1 1 d .
O1 O -0.0312(2) 0.32778(19) 0.39253(14) 0.0555(5) Uani 1 1 d .
O2 O 0.4540(2) 0.22500(16) 0.34519(12) 0.0422(4) Uani 1 1 d .
O3 O 0.1438(3) 0.18761(19) 0.27418(13) 0.0514(5) Uani 1 1 d .
N1 N 0.2016(3) 0.4458(2) 0.27846(16) 0.0438(5) Uani 1 1 d .
H1B H 0.1106 0.5186 0.2612 0.053 Uiso 1 1 calc R
N2 N 0.2779(3) 0.2727(2) 0.50308(16) 0.0424(5) Uani 1 1 d .
N3 N 0.3204(3) 0.0316(2) 0.56105(14) 0.0396(5) Uani 1 1 d .
H3A H 0.3556 -0.0521 0.6056 0.048 Uiso 1 1 calc R
N4 N 0.2389(2) 0.05467(19) 0.47135(14) 0.0346(4) Uani 1 1 d .
C1 C 0.3616(3) 0.4597(2) 0.23921(18) 0.0399(6) Uani 1 1 d .
C2 C 0.3955(4) 0.5799(3) 0.16501(19) 0.0502(7) Uani 1 1 d .
H2A H 0.3031 0.6623 0.1400 0.060 Uiso 1 1 calc R
C3 C 0.5643(4) 0.5775(3) 0.1286(2) 0.0539(7) Uani 1 1 d .
C4 C 0.7006(4) 0.4519(3) 0.1719(2) 0.0603(8) Uani 1 1 d .
H4A H 0.8162 0.4493 0.1503 0.072 Uiso 1 1 calc R
C5 C 0.6707(4) 0.3329(3) 0.2446(2) 0.0530(7) Uani 1 1 d .
H5A H 0.7651 0.2523 0.2710 0.064 Uiso 1 1 calc R
C6 C 0.5009(3) 0.3326(2) 0.27852(17) 0.0387(5) Uani 1 1 d .
C7 C 0.6069(5) 0.7015(4) 0.0425(2) 0.0712(10) Uani 1 1 d .
C8 C 0.7550(6) 0.7513(4) 0.0776(3) 0.0986(15) Uani 1 1 d .
H8A H 0.7814 0.8290 0.0236 0.148 Uiso 1 1 calc R
H8B H 0.8614 0.6744 0.0992 0.148 Uiso 1 1 calc R
H8C H 0.7147 0.7817 0.1318 0.148 Uiso 1 1 calc R
C9 C 0.4417(7) 0.8262(4) 0.0037(3) 0.1183(17) Uani 1 1 d .
H9A H 0.3488 0.7958 -0.0183 0.177 Uiso 1 1 calc R
H9B H 0.4724 0.9008 -0.0510 0.177 Uiso 1 1 calc R
H9C H 0.3998 0.8606 0.0559 0.177 Uiso 1 1 calc R
C10 C 0.6763(7) 0.6509(4) -0.0414(2) 0.1058(16) Uani 1 1 d .
H10A H 0.5855 0.6195 -0.0645 0.159 Uiso 1 1 calc R
H10B H 0.7819 0.5736 -0.0176 0.159 Uiso 1 1 calc R
H10C H 0.7053 0.7274 -0.0951 0.159 Uiso 1 1 calc R
C11 C 0.2895(4) 0.3912(3) 0.5183(2) 0.0617(8) Uani 1 1 d .
H11A H 0.2416 0.4792 0.4691 0.074 Uiso 1 1 calc R
C12 C 0.3683(5) 0.3862(4) 0.6027(3) 0.0727(9) Uani 1 1 d .
H12A H 0.3720 0.4693 0.6114 0.087 Uiso 1 1 calc R
C13 C 0.4428(4) 0.2550(4) 0.6752(2) 0.0622(8) Uani 1 1 d .
H13A H 0.5023 0.2493 0.7319 0.075 Uiso 1 1 calc R
C14 C 0.4289(3) 0.1341(3) 0.6637(2) 0.0500(6) Uani 1 1 d .
H14A H 0.4753 0.0454 0.7126 0.060 Uiso 1 1 calc R
C15 C 0.3425(3) 0.1479(2) 0.57568(18) 0.0378(5) Uani 1 1 d .
C16 C 0.2077(3) -0.0546(2) 0.45928(19) 0.0393(5) Uani 1 1 d .
H16A H 0.2354 -0.1407 0.5127 0.047 Uiso 1 1 calc R
C17 C 0.1333(3) -0.0508(3) 0.36871(19) 0.0408(6) Uani 1 1 d .
C18 C 0.0940(4) -0.1755(3) 0.3682(2) 0.0531(7) Uani 1 1 d .
H18A H 0.1142 -0.2556 0.4262 0.064 Uiso 1 1 calc R
C19 C 0.0268(4) -0.1797(4) 0.2837(3) 0.0669(9) Uani 1 1 d .
H19A H -0.0016 -0.2615 0.2847 0.080 Uiso 1 1 calc R
C20 C 0.0008(4) -0.0625(4) 0.1966(3) 0.0705(9) Uani 1 1 d .
H20A H -0.0437 -0.0661 0.1389 0.085 Uiso 1 1 calc R
C21 C 0.0403(4) 0.0596(3) 0.1944(2) 0.0619(8) Uani 1 1 d .
H21A H 0.0235 0.1374 0.1350 0.074 Uiso 1 1 calc R
C22 C 0.1055(3) 0.0683(3) 0.2805(2) 0.0438(6) Uani 1 1 d .

loop_
_atom_site_aniso_label
_atom_site_aniso_U_11
_atom_site_aniso_U_22
_atom_site_aniso_U_33
_atom_site_aniso_U_23
_atom_site_aniso_U_13
_atom_site_aniso_U_12
V1 0.0389(3) 0.0301(2) 0.0438(3) -0.01052(18) -0.00227(17) -0.00756(17)
O1 0.0423(10) 0.0546(11) 0.0605(12) -0.0160(10) -0.0009(9) -0.0035(8)
O2 0.0437(10) 0.0295(8) 0.0449(10) -0.0045(8) 0.0002(8) -0.0076(7)
O3 0.0696(13) 0.0488(10) 0.0408(10) -0.0128(8) -0.0017(9) -0.0283(9)
N1 0.0447(12) 0.0304(10) 0.0501(13) -0.0110(9) -0.0044(10) -0.0031(9)
N2 0.0440(12) 0.0347(11) 0.0507(13) -0.0184(10) 0.0019(10) -0.0098(9)
N3 0.0446(12) 0.0331(10) 0.0351(11) -0.0080(9) -0.0024(9) -0.0054(9)
N4 0.0345(10) 0.0314(10) 0.0370(11) -0.0120(9) 0.0043(8) -0.0080(8)
C1 0.0525(15) 0.0326(12) 0.0375(14) -0.0133(11) -0.0036(11) -0.0142(11)
C2 0.076(2) 0.0317(13) 0.0453(16) -0.0107(12) -0.0056(14) -0.0207(13)
C3 0.081(2) 0.0515(16) 0.0399(15) -0.0145(13) -0.0003(14) -0.0390(16)
C4 0.065(2) 0.074(2) 0.0501(18) -0.0202(16) 0.0063(14) -0.0363(17)
C5 0.0489(16) 0.0556(16) 0.0492(16) -0.0109(13) -0.0017(13) -0.0155(13)
C6 0.0442(14) 0.0386(13) 0.0346(13) -0.0122(11) -0.0038(10) -0.0140(11)
C7 0.115(3) 0.068(2) 0.0478(18) -0.0160(16) 0.0072(17) -0.061(2)
C8 0.159(4) 0.114(3) 0.065(2) -0.036(2) 0.023(2) -0.106(3)
C9 0.164(5) 0.065(3) 0.097(3) 0.021(2) -0.002(3) -0.052(3)
C10 0.198(5) 0.111(3) 0.047(2) -0.033(2) 0.033(2) -0.104(3)
C11 0.077(2) 0.0413(15) 0.073(2) -0.0274(15) -0.0054(16) -0.0131(14)
C12 0.084(2) 0.069(2) 0.089(3) -0.052(2) 0.0011(19) -0.0264(18)
C13 0.0569(18) 0.089(2) 0.0595(19) -0.0461(19) 0.0034(14) -0.0232(16)
C14 0.0418(15) 0.0634(17) 0.0446(16) -0.0226(13) 0.0026(12) -0.0084(12)
C15 0.0320(12) 0.0412(13) 0.0424(14) -0.0195(12) 0.0053(10) -0.0075(10)
C16 0.0383(13) 0.0324(12) 0.0473(15) -0.0130(11) 0.0084(11) -0.0124(10)
C17 0.0351(13) 0.0410(13) 0.0527(16) -0.0226(12) 0.0111(11) -0.0136(10)
C18 0.0503(16) 0.0476(15) 0.075(2) -0.0343(15) 0.0164(14) -0.0206(13)
C19 0.0629(19) 0.068(2) 0.100(3) -0.059(2) 0.0192(18) -0.0305(16)
C20 0.072(2) 0.092(3) 0.078(2) -0.056(2) 0.0084(17) -0.0359(19)
C21 0.067(2) 0.075(2) 0.0573(19) -0.0334(16) 0.0035(15) -0.0275(16)
C22 0.0386(14) 0.0528(15) 0.0502(16) -0.0266(13) 0.0083(11) -0.0185(12)

loop_
_atom_type_symbol
_atom_type_description
_atom_type_scat_dispersion_real
_atom_type_scat_dispersion_imag
_atom_type_scat_source
C C 0.0033 0.0016 'International Tables Vol C Tables 4.2.6.8 and 6.1.1.4'
H H 0.0000 0.0000 'International Tables Vol C Tables 4.2.6.8 and 6.1.1.4'
N N 0.0061 0.0033 'International Tables Vol C Tables 4.2.6.8 and 6.1.1.4'
O O 0.0106 0.0060 'International Tables Vol C Tables 4.2.6.8 and 6.1.1.4'
V V 0.3005 0.5294 'International Tables Vol C Tables 4.2.6.8 and 6.1.1.4'

loop_
_geom_angle_atom_site_label_1
_geom_angle_atom_site_label_2
_geom_angle_atom_site_label_3
_geom_angle
O1 V1 O3 101.93(9)
O1 V1 N1 95.86(9)
O3 V1 N1 96.34(8)
O1 V1 N4 103.68(9)
O3 V1 N4 84.36(7)
N1 V1 N4 159.89(8)
O1 V1 N2 93.91(9)
O3 V1 N2 156.39(8)
N1 V1 N2 99.36(8)
N4 V1 N2 74.88(7)
O1 V1 O2 168.65(8)
O3 V1 O2 86.89(7)
N1 V1 O2 75.86(8)
N4 V1 O2 84.12(7)
N2 V1 O2 80.03(7)
C6 O2 V1 113.85(14)
C22 O3 V1 132.99(17)
C1 N1 V1 121.89(16)
C15 N2 C11 117.7(2)
C15 N2 V1 116.55(15)
C11 N2 V1 125.7(2)
C15 N3 N4 116.56(19)
C16 N4 N3 116.84(19)
C16 N4 V1 128.04(17)
N3 N4 V1 115.09(13)
N1 C1 C2 127.0(2)
N1 C1 C6 112.5(2)
C2 C1 C6 120.5(2)
C3 C2 C1 121.0(3)
C2 C3 C4 117.1(2)
C2 C3 C7 123.5(3)
C4 C3 C7 119.4(3)
C5 C4 C3 123.0(3)
C4 C5 C6 120.2(3)
O2 C6 C5 126.1(2)
O2 C6 C1 115.7(2)
C5 C6 C1 118.2(2)
C10 C7 C9 109.2(3)
C10 C7 C3 109.0(3)
C9 C7 C3 111.7(3)
C10 C7 C8 108.2(3)
C9 C7 C8 109.1(3)
C3 C7 C8 109.6(3)
N2 C11 C12 122.7(3)
C11 C12 C13 118.7(3)
C14 C13 C12 120.1(3)
C13 C14 C15 117.8(3)
N2 C15 N3 116.6(2)
N2 C15 C14 122.8(2)
N3 C15 C14 120.5(2)
N4 C16 C17 124.0(2)
C22 C17 C18 119.1(2)
C22 C17 C16 122.9(2)
C18 C17 C16 118.0(2)
C19 C18 C17 120.8(3)
C18 C19 C20 120.0(3)
C21 C20 C19 120.5(3)
C20 C21 C22 120.8(3)
O3 C22 C21 118.5(3)
O3 C22 C17 122.7(2)
C21 C22 C17 118.8(2)

loop_
_geom_bond_atom_site_label_1
_geom_bond_atom_site_label_2
_geom_bond_distance
V1 O1 1.5968(18)
V1 O3 1.9244(17)
V1 N1 1.924(2)
V1 N4 2.1126(18)
V1 N2 2.118(2)
V1 O2 2.1505(17)
O2 C6 1.311(3)
O3 C22 1.324(3)
N1 C1 1.357(3)
N2 C15 1.332(3)
N2 C11 1.358(3)
N3 C15 1.359(3)
N3 N4 1.376(3)
N4 C16 1.296(3)
C1 C2 1.403(3)
C1 C6 1.422(3)
C2 C3 1.382(4)
C3 C4 1.407(4)
C3 C7 1.534(4)
C4 C5 1.373(4)
C5 C6 1.381(4)
C7 C10 1.518(5)
C7 C9 1.524(6)
C7 C8 1.540(4)
C11 C12 1.362(4)
C12 C13 1.385(5)
C13 C14 1.364(4)
C14 C15 1.402(4)
C16 C17 1.433(3)
C17 C22 1.400(4)
C17 C18 1.414(3)
C18 C19 1.365(4)
C19 C20 1.380(5)
C20 C21 1.376(4)
C21 C22 1.400(4)
